data_2218717
loop_
_publ_author_name
'Nimthong, Ruthairat'
'Pakawatchai, Chaveng'
'Saithong, Saowanit'
'Charmant, Jonathan P. H.'

_publ_section_title
;
 Iodido(<i>N</i>-phenylthiourea)bis(triphenylphosphine)copper(I)
;
_journal_coeditor_code HG2408
_journal_issue 7
_journal_name_full 'Acta Crystallographica Section E'
_journal_page_first m977
_journal_paper_doi 10.1107/S1600536808019119
_journal_volume 64
_journal_year 2008
_chemical_formula_iupac '[Cu I (C18 H15 P)2 (C7 H8 N2 S)]'
_chemical_formula_moiety 'C43 H38 Cu I N2 P2 S'
_chemical_formula_sum 'C43 H38 Cu I N2 P2 S'
_chemical_formula_weight 867.19
_chemical_name_systematic
;
Iodido(<i>N</i>-phenylthiourea)bis(triphenylphosphine)copper(I)
;
_space_group_IT_number 2
_symmetry_cell_setting triclinic
_symmetry_space_group_name_Hall '-P 1'
_symmetry_space_group_name_H-M 'P -1'
_atom_sites_solution_hydrogens geom
_atom_sites_solution_primary direct
_atom_sites_solution_secondary difmap
_audit_creation_method SHELXL-97
_cell_angle_alpha 67.4220(10)
_cell_angle_beta 77.2150(10)
_cell_angle_gamma 73.2240(10)
_cell_formula_units_Z 4
_cell_length_a 10.9505(9)
_cell_length_b 18.7294(15)
_cell_length_c 21.3731(18)
_cell_measurement_reflns_used 8397
_cell_measurement_temperature 173(2)
_cell_measurement_theta_max 27.074
_cell_measurement_theta_min 2.3475
_cell_volume 3844.9(5)
_computing_cell_refinement 'SMART (Bruker, 1998)'
_computing_data_collection 'SMART (Bruker, 1998)'
_computing_data_reduction 'SAINT (Bruker, 2003) and SHELXTL (Sheldrick, 2008)'
_computing_molecular_graphics 'SHELXTL (Sheldrick, 2008)'
_computing_publication_material 'SHELXTL (Sheldrick, 2008)'
_computing_structure_refinement 'SHELXL97 (Sheldrick, 2008)'
_computing_structure_solution 'SHELXS97 (Sheldrick, 2008)'
_diffrn_ambient_temperature 173
_diffrn_detector_area_resol_mean 8.192
_diffrn_measured_fraction_theta_full 0.997
_diffrn_measured_fraction_theta_max 0.997
_diffrn_measurement_device 'three-circle diffractometer'
_diffrn_measurement_device_type 'Bruker Platform'
_diffrn_measurement_method \w
_diffrn_radiation_monochromator graphite
_diffrn_radiation_type 'Mo K\a'
_diffrn_radiation_wavelength 0.71074
_diffrn_reflns_av_R_equivalents 0.0885
_diffrn_reflns_av_sigmaI/netI 0.1215
_diffrn_reflns_limit_h_max 13
_diffrn_reflns_limit_h_min -13
_diffrn_reflns_limit_k_max 23
_diffrn_reflns_limit_k_min -23
_diffrn_reflns_limit_l_max 26
_diffrn_reflns_limit_l_min -26
_diffrn_reflns_number 42789
_diffrn_reflns_theta_full 26.37
_diffrn_reflns_theta_max 26.37
_diffrn_reflns_theta_min 1.04
_diffrn_standards_decay_% 0
_exptl_absorpt_coefficient_mu 1.542
_exptl_absorpt_correction_T_max 0.898
_exptl_absorpt_correction_T_min 0.582
_exptl_absorpt_correction_type multi-scan
_exptl_absorpt_process_details '(SADABS; Bruker, 2003)'
_exptl_crystal_colour colorless
_exptl_crystal_density_diffrn 1.498
_exptl_crystal_density_method 'not measured'
_exptl_crystal_description plate
_exptl_crystal_F_000 1752
_exptl_crystal_size_max 0.50
_exptl_crystal_size_mid 0.30
_exptl_crystal_size_min 0.07
_refine_diff_density_max 0.823
_refine_diff_density_min -0.743
_refine_ls_extinction_method none
_refine_ls_goodness_of_fit_ref 0.982
_refine_ls_hydrogen_treatment constr
_refine_ls_matrix_type full
_refine_ls_number_parameters 901
_refine_ls_number_reflns 15698
_refine_ls_number_restraints 0
_refine_ls_restrained_S_all 0.982
_refine_ls_R_factor_all 0.1218
_refine_ls_R_factor_gt 0.0503
_refine_ls_shift/su_max 0.001
_refine_ls_shift/su_mean 0.000
_refine_ls_structure_factor_coef Fsqd
_refine_ls_weighting_details 'calc w=1/[\s^2^(Fo^2^)+(0.0284P)^2^+1.9087P] where P=(Fo^2^+2Fc^2^)/3'
_refine_ls_weighting_scheme calc
_refine_ls_wR_factor_gt 0.0852
_refine_ls_wR_factor_ref 0.1077
_reflns_number_gt 8887
_reflns_number_total 15698
_reflns_threshold_expression I>2s(I)
_cod_data_source_file hg2408.cif
_cod_data_source_block I
_cod_depositor_comments
;
The following automatic conversions were performed:
'_symmetry_cell_setting' value 'Triclinic' changed to 'triclinic'
according to '/home/saulius/struct/CIF-dictionaries/cif_core.dic'
dictionary named 'cif_core.dic' version 2.4.1 from 2010-06-29.

Automatic conversion script
Id: cif_fix_enum 1527 2010-12-29 10:47:43Z saulius 

The following automatic conversions were performed:

'_symmetry_cell_setting' value 'Triclinic' changed to 'triclinic'
according to /home/saulius/struct/CIF-dictionaries/cif_core.dic
dictionary named 'cif_core.dic' version 2.4.1 from 2010-06-29.

Automatic conversion script
Id: cif_fix_values 1715 2011-07-08 13:25:40Z adriana 
;
_cod_database_code 2218717
_cod_database_fobs_code 2218717

loop_
_symmetry_equiv_pos_as_xyz
'x, y, z'
'-x, -y, -z'

loop_
_atom_site_type_symbol
_atom_site_label
_atom_site_fract_x
_atom_site_fract_y
_atom_site_fract_z
_atom_site_U_iso_or_equiv
_atom_site_adp_type
_atom_site_calc_flag
_atom_site_refinement_flags
_atom_site_occupancy
Cu Cu1 0.22484(6) 0.77723(4) 0.37656(3) 0.02320(17) Uani d . 1
Cu Cu2 0.80632(6) 0.24103(4) 0.10985(3) 0.02128(16) Uani d . 1
I I1 0.46394(3) 0.75683(2) 0.39996(2) 0.02967(11) Uani d . 1
I I2 0.56365(3) 0.26189(2) 0.09357(2) 0.02911(11) Uani d . 1
S S1 0.15450(14) 0.90317(8) 0.28957(8) 0.0300(4) Uani d . 1
S S2 0.86425(13) 0.12053(8) 0.20281(7) 0.0228(3) Uani d . 1
N N1 0.1515(4) 1.0517(3) 0.2712(2) 0.0332(12) Uani d . 1
H H1A 0.1840 1.0886 0.2729 0.040 Uiso calc R 1
H H1B 0.0778 1.0648 0.2550 0.040 Uiso calc R 1
N N2 0.3254(4) 0.9573(3) 0.3173(2) 0.0316(12) Uani d . 1
H H2A 0.3623 0.9064 0.3303 0.038 Uiso calc R 1
N N3 0.8570(4) -0.0299(2) 0.2387(2) 0.0316(12) Uani d . 1
H H3A 0.8305 -0.0692 0.2371 0.038 Uiso calc R 1
H H3B 0.9134 -0.0396 0.2662 0.038 Uiso calc R 1
N N4 0.7271(4) 0.0587(2) 0.1580(2) 0.0267(11) Uani d . 1
H H4A 0.6980 0.1089 0.1346 0.032 Uiso calc R 1
P P1 0.21516(14) 0.68413(8) 0.33399(7) 0.0217(3) Uani d . 1
P P2 0.11408(14) 0.77457(8) 0.48212(7) 0.0229(3) Uani d . 1
P P3 0.80062(13) 0.33467(8) 0.15518(7) 0.0212(3) Uani d . 1
P P4 0.93858(14) 0.23217(8) 0.01210(7) 0.0214(3) Uani d . 1
C C1 0.2138(5) 0.9760(3) 0.2929(3) 0.0246(13) Uani d . 1
C C2 0.3955(5) 1.0065(3) 0.3258(3) 0.0297(14) Uani d . 1
C C3 0.4523(5) 0.9764(3) 0.3850(3) 0.0332(15) Uani d . 1
H H3 0.4354 0.9292 0.4201 0.040 Uiso calc R 1
C C4 0.5344(5) 1.0157(3) 0.3924(3) 0.0376(16) Uani d . 1
H H4 0.5749 0.9948 0.4327 0.045 Uiso calc R 1
C C5 0.5582(6) 1.0846(3) 0.3425(3) 0.0375(16) Uani d . 1
H H5 0.6150 1.1111 0.3480 0.045 Uiso calc R 1
C C6 0.4991(6) 1.1147(3) 0.2848(3) 0.0366(16) Uani d . 1
H H6 0.5137 1.1632 0.2510 0.044 Uiso calc R 1
C C7 0.4180(5) 1.0764(3) 0.2742(3) 0.0326(15) Uani d . 1
H H7 0.3793 1.0971 0.2333 0.039 Uiso calc R 1
C C8 0.3242(5) 0.6753(3) 0.2570(3) 0.0247(13) Uani d . 1
C C9 0.4422(6) 0.6943(4) 0.2459(3) 0.0379(16) Uani d . 1
H H9 0.4596 0.7179 0.2742 0.045 Uiso calc R 1
C C10 0.5348(6) 0.6796(4) 0.1941(3) 0.0454(18) Uani d . 1
H H10 0.6159 0.6919 0.1877 0.054 Uiso calc R 1
C C11 0.5100(6) 0.6469(3) 0.1513(3) 0.0417(17) Uani d . 1
H H11 0.5736 0.6364 0.1157 0.050 Uiso calc R 1
C C12 0.3918(6) 0.6299(3) 0.1613(3) 0.0363(15) Uani d . 1
H H12 0.3736 0.6082 0.1318 0.044 Uiso calc R 1
C C13 0.2983(5) 0.6438(3) 0.2136(3) 0.0284(14) Uani d . 1
H H13 0.2171 0.6318 0.2196 0.034 Uiso calc R 1
C C14 0.0541(5) 0.7024(3) 0.3118(3) 0.0222(13) Uani d . 1
C C15 0.0182(5) 0.7605(3) 0.2507(3) 0.0262(13) Uani d . 1
H H15 0.0805 0.7864 0.2184 0.031 Uiso calc R 1
C C16 -0.1063(5) 0.7808(3) 0.2361(3) 0.0268(13) Uani d . 1
H H16 -0.1293 0.8209 0.1943 0.032 Uiso calc R 1
C C17 -0.1984(5) 0.7431(3) 0.2824(3) 0.0317(15) Uani d . 1
H H17 -0.2841 0.7569 0.2720 0.038 Uiso calc R 1
C C18 -0.1649(5) 0.6852(3) 0.3436(3) 0.0301(14) Uani d . 1
H H18 -0.2275 0.6593 0.3755 0.036 Uiso calc R 1
C C19 -0.0399(5) 0.6652(3) 0.3582(3) 0.0239(13) Uani d . 1
H H19 -0.0175 0.6257 0.4004 0.029 Uiso calc R 1
C C20 0.2465(5) 0.5804(3) 0.3896(3) 0.0234(13) Uani d . 1
C C21 0.2035(5) 0.5231(3) 0.3786(3) 0.0267(13) Uani d . 1
H H21 0.1548 0.5381 0.3421 0.032 Uiso calc R 1
C C22 0.2318(5) 0.4449(3) 0.4208(3) 0.0314(14) Uani d . 1
H H22 0.2000 0.4068 0.4138 0.038 Uiso calc R 1
C C23 0.3049(6) 0.4212(3) 0.4727(3) 0.0387(16) Uani d . 1
H H23 0.3255 0.3668 0.5006 0.046 Uiso calc R 1
C C24 0.3487(6) 0.4768(3) 0.4842(3) 0.0395(16) Uani d . 1
H H24 0.3989 0.4609 0.5203 0.047 Uiso calc R 1
C C25 0.3192(5) 0.5558(3) 0.4431(3) 0.0309(14) Uani d . 1
H H25 0.3491 0.5938 0.4515 0.037 Uiso calc R 1
C C26 -0.0620(5) 0.7959(3) 0.4911(3) 0.0250(13) Uani d . 1
C C27 -0.1209(5) 0.8044(3) 0.4374(3) 0.0298(14) Uani d . 1
H H27 -0.0702 0.8021 0.3957 0.036 Uiso calc R 1
C C28 -0.2544(6) 0.8164(4) 0.4434(3) 0.0406(16) Uani d . 1
H H28 -0.2947 0.8232 0.4058 0.049 Uiso calc R 1
C C29 -0.3271(6) 0.8183(3) 0.5047(3) 0.0399(16) Uani d . 1
H H29 -0.4178 0.8253 0.5097 0.048 Uiso calc R 1
C C30 -0.2687(6) 0.8102(3) 0.5582(3) 0.0383(16) Uani d . 1
H H30 -0.3193 0.8130 0.5998 0.046 Uiso calc R 1
C C31 -0.1364(5) 0.7979(3) 0.5520(3) 0.0333(15) Uani d . 1
H H31 -0.0965 0.7907 0.5899 0.040 Uiso calc R 1
C C32 0.1544(5) 0.6755(3) 0.5464(3) 0.0253(13) Uani d . 1
C C33 0.0754(6) 0.6219(3) 0.5641(3) 0.0368(16) Uani d . 1
H H33 -0.0039 0.6385 0.5460 0.044 Uiso calc R 1
C C34 0.1128(7) 0.5448(4) 0.6079(3) 0.0501(19) Uani d . 1
H H34 0.0594 0.5086 0.6190 0.060 Uiso calc R 1
C C35 0.2258(7) 0.5201(4) 0.6355(3) 0.0477(18) Uani d . 1
H H35 0.2491 0.4674 0.6664 0.057 Uiso calc R 1
C C36 0.3056(7) 0.5711(4) 0.6186(3) 0.0454(17) Uani d . 1
H H36 0.3845 0.5537 0.6373 0.054 Uiso calc R 1
C C37 0.2700(6) 0.6486(3) 0.5740(3) 0.0333(15) Uani d . 1
H H37 0.3257 0.6836 0.5623 0.040 Uiso calc R 1
C C38 0.1383(5) 0.8424(3) 0.5191(3) 0.0277(14) Uani d . 1
C C39 0.1311(6) 0.8262(4) 0.5887(3) 0.0401(16) Uani d . 1
H H39 0.1221 0.7755 0.6205 0.048 Uiso calc R 1
C C40 0.1373(7) 0.8861(4) 0.6111(4) 0.055(2) Uani d . 1
H H40 0.1299 0.8760 0.6587 0.066 Uiso calc R 1
C C41 0.1542(6) 0.9597(4) 0.5653(4) 0.054(2) Uani d . 1
H H41 0.1597 0.9994 0.5813 0.065 Uiso calc R 1
C C42 0.1626(7) 0.9743(4) 0.4973(4) 0.056(2) Uani d . 1
H H42 0.1750 1.0243 0.4655 0.067 Uiso calc R 1
C C43 0.1534(6) 0.9167(4) 0.4743(3) 0.0407(17) Uani d . 1
H H43 0.1575 0.9283 0.4267 0.049 Uiso calc R 1
C C44 0.8119(5) 0.0442(3) 0.1994(3) 0.0208(12) Uani d . 1
C C45 0.6767(5) 0.0025(3) 0.1467(3) 0.0239(13) Uani d . 1
C C46 0.6858(5) 0.0049(3) 0.0809(3) 0.0305(14) Uani d . 1
H H46 0.7283 0.0415 0.0446 0.037 Uiso calc R 1
C C47 0.6331(6) -0.0459(4) 0.0672(3) 0.0382(16) Uani d . 1
H H47 0.6404 -0.0445 0.0216 0.046 Uiso calc R 1
C C48 0.5700(6) -0.0984(4) 0.1198(3) 0.0386(16) Uani d . 1
H H48 0.5331 -0.1328 0.1105 0.046 Uiso calc R 1
C C49 0.5607(5) -0.1007(3) 0.1860(3) 0.0388(16) Uani d . 1
H H49 0.5177 -0.1370 0.2223 0.047 Uiso calc R 1
C C50 0.6145(5) -0.0498(3) 0.2000(3) 0.0263(13) Uani d . 1
H H50 0.6082 -0.0514 0.2455 0.032 Uiso calc R 1
C C51 0.6712(5) 0.3423(3) 0.2242(3) 0.0246(13) Uani d . 1
C C52 0.6550(6) 0.2738(3) 0.2773(3) 0.0447(18) Uani d . 1
H H52 0.7103 0.2245 0.2765 0.054 Uiso calc R 1
C C53 0.5600(7) 0.2748(4) 0.3319(3) 0.053(2) Uani d . 1
H H53 0.5545 0.2271 0.3693 0.064 Uiso calc R 1
C C54 0.4746(6) 0.3436(4) 0.3325(4) 0.0490(19) Uani d . 1
H H54 0.4053 0.3436 0.3682 0.059 Uiso calc R 1
C C55 0.4896(6) 0.4126(4) 0.2810(4) 0.056(2) Uani d . 1
H H55 0.4321 0.4612 0.2818 0.067 Uiso calc R 1
C C56 0.5880(6) 0.4124(4) 0.2276(3) 0.0464(18) Uani d . 1
H H56 0.5984 0.4612 0.1928 0.056 Uiso calc R 1
C C57 0.9462(5) 0.3192(3) 0.1916(3) 0.0199(12) Uani d . 1
C C58 1.0621(5) 0.2804(3) 0.1645(3) 0.0268(13) Uani d . 1
H H58 1.0629 0.2610 0.1293 0.032 Uiso calc R 1
C C59 1.1759(6) 0.2696(3) 0.1883(3) 0.0349(15) Uani d . 1
H H59 1.2547 0.2453 0.1678 0.042 Uiso calc R 1
C C60 1.1761(6) 0.2939(3) 0.2413(3) 0.0340(15) Uani d . 1
H H60 1.2544 0.2854 0.2581 0.041 Uiso calc R 1
C C61 1.0622(6) 0.3306(3) 0.2698(3) 0.0326(15) Uani d . 1
H H61 1.0621 0.3466 0.3070 0.039 Uiso calc R 1
C C62 0.9478(6) 0.3446(3) 0.2453(3) 0.0271(13) Uani d . 1
H H62 0.8703 0.3714 0.2647 0.033 Uiso calc R 1
C C63 0.7774(5) 0.4363(3) 0.0956(3) 0.0225(13) Uani d . 1
C C64 0.8678(5) 0.4821(3) 0.0775(3) 0.0284(14) Uani d . 1
H H64 0.9438 0.4619 0.0990 0.034 Uiso calc R 1
C C65 0.8473(6) 0.5571(3) 0.0279(3) 0.0356(15) Uani d . 1
H H65 0.9102 0.5877 0.0150 0.043 Uiso calc R 1
C C66 0.7355(6) 0.5873(3) -0.0025(3) 0.0353(15) Uani d . 1
H H66 0.7216 0.6388 -0.0362 0.042 Uiso calc R 1
C C67 0.6440(6) 0.5429(3) 0.0158(3) 0.0328(15) Uani d . 1
H H67 0.5667 0.5640 -0.0046 0.039 Uiso calc R 1
C C68 0.6657(6) 0.4678(3) 0.0640(3) 0.0289(14) Uani d . 1
H H68 0.6034 0.4370 0.0758 0.035 Uiso calc R 1
C C69 1.1067(5) 0.1898(3) 0.0278(3) 0.0204(12) Uani d . 1
C C70 1.2036(5) 0.2323(3) -0.0020(3) 0.0297(14) Uani d . 1
H H70 1.1860 0.2828 -0.0368 0.036 Uiso calc R 1
C C71 1.3245(6) 0.2011(4) 0.0189(3) 0.0370(16) Uani d . 1
H H71 1.3895 0.2304 -0.0019 0.044 Uiso calc R 1
C C72 1.3524(6) 0.1279(4) 0.0696(3) 0.0351(15) Uani d . 1
H H72 1.4354 0.1074 0.0841 0.042 Uiso calc R 1
C C73 1.2581(5) 0.0846(3) 0.0989(3) 0.0307(14) Uani d . 1
H H73 1.2767 0.0338 0.1331 0.037 Uiso calc R 1
C C74 1.1364(5) 0.1156(3) 0.0781(3) 0.0273(13) Uani d . 1
H H74 1.0723 0.0857 0.0985 0.033 Uiso calc R 1
C C75 0.9415(5) 0.3227(3) -0.0624(3) 0.0242(13) Uani d . 1
C C76 0.8565(6) 0.3940(3) -0.0611(3) 0.0316(14) Uani d . 1
H H76 0.8008 0.3963 -0.0206 0.038 Uiso calc R 1
C C77 0.8536(7) 0.4618(4) -0.1195(3) 0.0461(18) Uani d . 1
H H77 0.7960 0.5103 -0.1184 0.055 Uiso calc R 1
C C78 0.9325(7) 0.4593(4) -0.1779(3) 0.0484(19) Uani d . 1
H H78 0.9295 0.5060 -0.2172 0.058 Uiso calc R 1
C C79 1.0163(7) 0.3897(4) -0.1803(3) 0.0461(18) Uani d . 1
H H79 1.0716 0.3884 -0.2211 0.055 Uiso calc R 1
C C80 1.0202(6) 0.3215(3) -0.1234(3) 0.0366(15) Uani d . 1
H H80 1.0771 0.2733 -0.1257 0.044 Uiso calc R 1
C C81 0.9045(5) 0.1720(3) -0.0295(3) 0.0194(12) Uani d . 1
C C82 0.9928(5) 0.1096(3) -0.0451(3) 0.0236(13) Uani d . 1
H H82 1.0759 0.0925 -0.0308 0.028 Uiso calc R 1
C C83 0.9595(6) 0.0719(3) -0.0819(3) 0.0313(14) Uani d . 1
H H83 1.0204 0.0291 -0.0925 0.038 Uiso calc R 1
C C84 0.8404(6) 0.0960(3) -0.1029(3) 0.0312(15) Uani d . 1
H H84 0.8191 0.0699 -0.1280 0.037 Uiso calc R 1
C C85 0.7513(6) 0.1577(3) -0.0879(3) 0.0305(14) Uani d . 1
H H85 0.6688 0.1746 -0.1028 0.037 Uiso calc R 1
C C86 0.7827(5) 0.1956(3) -0.0506(3) 0.0287(14) Uani d . 1
H H86 0.7208 0.2377 -0.0394 0.034 Uiso calc R 1

loop_
_atom_site_aniso_label
_atom_site_aniso_U_11
_atom_site_aniso_U_22
_atom_site_aniso_U_33
_atom_site_aniso_U_12
_atom_site_aniso_U_13
_atom_site_aniso_U_23
Cu1 0.0238(4) 0.0223(4) 0.0256(4) -0.0074(3) -0.0024(3) -0.0092(3)
Cu2 0.0239(4) 0.0165(3) 0.0254(4) -0.0047(3) -0.0050(3) -0.0082(3)
I1 0.0237(2) 0.0261(2) 0.0380(3) -0.00612(18) -0.00825(18) -0.00693(19)
I2 0.0247(2) 0.0208(2) 0.0409(3) -0.00426(17) -0.01189(18) -0.00596(18)
S1 0.0375(9) 0.0223(8) 0.0324(9) -0.0072(7) -0.0164(7) -0.0048(7)
S2 0.0289(8) 0.0168(7) 0.0249(8) -0.0047(6) -0.0088(6) -0.0070(6)
N1 0.035(3) 0.025(3) 0.044(3) -0.006(2) -0.017(2) -0.010(2)
N2 0.035(3) 0.020(3) 0.044(3) -0.010(2) -0.012(3) -0.008(2)
N3 0.044(3) 0.014(2) 0.040(3) -0.005(2) -0.021(3) -0.004(2)
N4 0.030(3) 0.014(2) 0.036(3) -0.001(2) -0.017(2) -0.005(2)
P1 0.0254(8) 0.0174(7) 0.0224(8) -0.0066(7) -0.0023(7) -0.0061(6)
P2 0.0250(8) 0.0230(8) 0.0232(8) -0.0082(7) -0.0017(7) -0.0095(7)
P3 0.0237(8) 0.0158(7) 0.0251(8) -0.0041(6) -0.0041(7) -0.0078(6)
P4 0.0250(8) 0.0178(8) 0.0236(8) -0.0061(6) -0.0043(7) -0.0077(7)
C1 0.034(4) 0.019(3) 0.019(3) -0.003(3) -0.005(3) -0.005(3)
C2 0.028(3) 0.028(3) 0.034(4) -0.004(3) -0.005(3) -0.012(3)
C3 0.037(4) 0.028(3) 0.036(4) -0.014(3) -0.009(3) -0.005(3)
C4 0.031(4) 0.035(4) 0.050(4) -0.011(3) -0.008(3) -0.015(3)
C5 0.040(4) 0.028(4) 0.051(4) -0.016(3) -0.006(3) -0.015(3)
C6 0.038(4) 0.023(3) 0.045(4) -0.013(3) 0.004(3) -0.009(3)
C7 0.033(4) 0.028(3) 0.033(4) -0.009(3) -0.003(3) -0.005(3)
C8 0.027(3) 0.016(3) 0.028(3) -0.006(3) 0.002(3) -0.004(3)
C9 0.042(4) 0.045(4) 0.030(4) -0.019(3) 0.009(3) -0.018(3)
C10 0.037(4) 0.061(5) 0.047(4) -0.024(4) 0.013(3) -0.030(4)
C11 0.057(5) 0.029(4) 0.032(4) -0.006(3) 0.012(3) -0.013(3)
C12 0.052(4) 0.025(3) 0.032(4) -0.005(3) -0.004(3) -0.014(3)
C13 0.030(3) 0.023(3) 0.032(4) -0.006(3) 0.000(3) -0.011(3)
C14 0.025(3) 0.020(3) 0.026(3) -0.002(3) 0.000(3) -0.016(3)
C15 0.033(3) 0.023(3) 0.027(3) -0.011(3) -0.001(3) -0.011(3)
C16 0.031(3) 0.022(3) 0.027(3) -0.002(3) -0.009(3) -0.009(3)
C17 0.023(3) 0.036(4) 0.045(4) -0.001(3) -0.012(3) -0.023(3)
C18 0.030(3) 0.030(3) 0.033(4) -0.014(3) 0.003(3) -0.012(3)
C19 0.037(4) 0.013(3) 0.019(3) -0.004(3) -0.003(3) -0.003(2)
C20 0.020(3) 0.017(3) 0.027(3) -0.002(2) 0.003(3) -0.006(3)
C21 0.024(3) 0.019(3) 0.033(4) -0.003(3) -0.001(3) -0.009(3)
C22 0.028(3) 0.021(3) 0.043(4) -0.010(3) 0.005(3) -0.011(3)
C23 0.043(4) 0.016(3) 0.044(4) -0.003(3) 0.007(3) -0.006(3)
C24 0.048(4) 0.029(4) 0.029(4) 0.004(3) -0.010(3) -0.002(3)
C25 0.037(4) 0.026(3) 0.028(3) -0.001(3) -0.003(3) -0.011(3)
C26 0.021(3) 0.022(3) 0.035(4) -0.006(3) -0.004(3) -0.012(3)
C27 0.026(3) 0.033(3) 0.036(4) -0.007(3) 0.002(3) -0.019(3)
C28 0.039(4) 0.045(4) 0.044(4) -0.006(3) -0.019(3) -0.016(3)
C29 0.025(4) 0.037(4) 0.052(5) -0.008(3) -0.001(3) -0.012(3)
C30 0.036(4) 0.041(4) 0.030(4) -0.007(3) 0.001(3) -0.008(3)
C31 0.030(4) 0.044(4) 0.029(4) -0.008(3) -0.008(3) -0.014(3)
C32 0.026(3) 0.021(3) 0.027(3) -0.005(3) 0.005(3) -0.011(3)
C33 0.034(4) 0.026(3) 0.049(4) -0.004(3) 0.000(3) -0.016(3)
C34 0.059(5) 0.027(4) 0.058(5) -0.018(4) 0.008(4) -0.010(4)
C35 0.057(5) 0.029(4) 0.042(4) -0.007(4) -0.003(4) 0.001(3)
C36 0.053(4) 0.038(4) 0.039(4) -0.005(4) -0.016(3) -0.004(3)
C37 0.036(4) 0.037(4) 0.031(4) -0.008(3) -0.007(3) -0.014(3)
C38 0.027(3) 0.030(3) 0.030(4) -0.009(3) 0.001(3) -0.014(3)
C39 0.054(4) 0.037(4) 0.033(4) -0.008(3) -0.014(3) -0.012(3)
C40 0.066(5) 0.065(5) 0.051(5) -0.007(4) -0.024(4) -0.035(4)
C41 0.044(4) 0.063(5) 0.086(6) -0.008(4) -0.012(4) -0.060(5)
C42 0.070(5) 0.046(5) 0.071(6) -0.027(4) 0.007(4) -0.038(4)
C43 0.055(4) 0.038(4) 0.037(4) -0.021(3) 0.009(3) -0.022(3)
C44 0.018(3) 0.017(3) 0.023(3) -0.003(2) -0.002(2) -0.004(3)
C45 0.026(3) 0.017(3) 0.029(3) -0.006(3) -0.006(3) -0.006(3)
C46 0.031(3) 0.029(3) 0.029(4) -0.006(3) -0.003(3) -0.009(3)
C47 0.040(4) 0.045(4) 0.044(4) -0.010(3) -0.006(3) -0.030(3)
C48 0.034(4) 0.038(4) 0.058(5) -0.013(3) -0.011(3) -0.025(4)
C49 0.029(4) 0.029(4) 0.057(5) -0.015(3) -0.001(3) -0.010(3)
C50 0.027(3) 0.026(3) 0.024(3) -0.006(3) -0.003(3) -0.008(3)
C51 0.031(3) 0.018(3) 0.028(3) -0.007(3) -0.006(3) -0.010(3)
C52 0.052(4) 0.023(4) 0.051(4) -0.005(3) 0.016(4) -0.019(3)
C53 0.070(5) 0.033(4) 0.049(5) -0.023(4) 0.028(4) -0.017(4)
C54 0.041(4) 0.046(5) 0.057(5) -0.010(4) 0.018(4) -0.029(4)
C55 0.050(5) 0.041(4) 0.057(5) 0.015(4) 0.009(4) -0.023(4)
C56 0.058(5) 0.025(4) 0.035(4) 0.008(3) 0.000(3) -0.003(3)
C57 0.027(3) 0.013(3) 0.019(3) -0.006(2) -0.004(2) -0.003(2)
C58 0.032(3) 0.018(3) 0.031(3) -0.004(3) -0.003(3) -0.012(3)
C59 0.024(3) 0.039(4) 0.039(4) -0.003(3) -0.005(3) -0.012(3)
C60 0.040(4) 0.026(3) 0.035(4) -0.009(3) -0.020(3) -0.001(3)
C61 0.047(4) 0.025(3) 0.025(3) -0.008(3) -0.012(3) -0.004(3)
C62 0.038(4) 0.023(3) 0.021(3) -0.010(3) -0.002(3) -0.005(3)
C63 0.032(3) 0.018(3) 0.023(3) -0.006(3) -0.006(3) -0.010(3)
C64 0.033(3) 0.026(3) 0.027(3) -0.007(3) -0.008(3) -0.007(3)
C65 0.033(4) 0.024(3) 0.048(4) -0.012(3) 0.001(3) -0.009(3)
C66 0.047(4) 0.017(3) 0.034(4) -0.002(3) -0.004(3) -0.005(3)
C67 0.034(4) 0.023(3) 0.039(4) 0.001(3) -0.017(3) -0.007(3)
C68 0.041(4) 0.019(3) 0.032(4) -0.010(3) -0.009(3) -0.009(3)
C69 0.023(3) 0.024(3) 0.020(3) -0.008(3) -0.002(2) -0.013(3)
C70 0.039(4) 0.027(3) 0.032(4) -0.012(3) -0.004(3) -0.015(3)
C71 0.034(4) 0.033(4) 0.054(4) -0.015(3) -0.006(3) -0.019(3)
C72 0.027(3) 0.044(4) 0.045(4) 0.003(3) -0.014(3) -0.029(3)
C73 0.033(4) 0.029(3) 0.030(4) 0.006(3) -0.010(3) -0.015(3)
C74 0.035(4) 0.030(3) 0.024(3) -0.011(3) -0.002(3) -0.015(3)
C75 0.033(3) 0.022(3) 0.020(3) -0.009(3) -0.007(3) -0.006(3)
C76 0.043(4) 0.023(3) 0.030(4) 0.000(3) -0.010(3) -0.013(3)
C77 0.073(5) 0.022(4) 0.041(4) -0.006(3) -0.012(4) -0.009(3)
C78 0.083(6) 0.025(4) 0.039(4) -0.027(4) -0.014(4) 0.002(3)
C79 0.072(5) 0.040(4) 0.027(4) -0.028(4) 0.004(3) -0.007(3)
C80 0.054(4) 0.026(3) 0.030(4) -0.009(3) -0.010(3) -0.008(3)
C81 0.023(3) 0.016(3) 0.016(3) -0.006(2) -0.003(2) -0.001(2)
C82 0.032(3) 0.017(3) 0.025(3) -0.011(3) -0.006(3) -0.005(3)
C83 0.048(4) 0.020(3) 0.028(3) -0.011(3) 0.000(3) -0.009(3)
C84 0.059(4) 0.018(3) 0.025(3) -0.019(3) -0.010(3) -0.005(3)
C85 0.039(4) 0.030(3) 0.026(3) -0.018(3) -0.015(3) 0.000(3)
C86 0.041(4) 0.019(3) 0.025(3) -0.011(3) -0.004(3) -0.004(3)

loop_
_atom_type_symbol
_atom_type_description
_atom_type_scat_dispersion_real
_atom_type_scat_dispersion_imag
_atom_type_scat_source
C C 0.0033 0.0016 'International Tables Vol C Tables 4.2.6.8 and 6.1.1.4'
H H 0.0000 0.0000 'International Tables Vol C Tables 4.2.6.8 and 6.1.1.4'
N N 0.0061 0.0033 'International Tables Vol C Tables 4.2.6.8 and 6.1.1.4'
P P 0.1023 0.0942 'International Tables Vol C Tables 4.2.6.8 and 6.1.1.4'
S S 0.1246 0.1234 'International Tables Vol C Tables 4.2.6.8 and 6.1.1.4'
Cu Cu 0.3201 1.2651 'International Tables Vol C Tables 4.2.6.8 and 6.1.1.4'
I I -0.4742 1.8119 'International Tables Vol C Tables 4.2.6.8 and 6.1.1.4'

loop_
_geom_angle_atom_site_label_1
_geom_angle_atom_site_label_2
_geom_angle_atom_site_label_3
_geom_angle
P1 Cu1 P2 118.63(5)
P1 Cu1 S1 104.71(6)
P2 Cu1 S1 111.08(6)
P1 Cu1 I1 110.24(4)
P2 Cu1 I1 100.32(4)
S1 Cu1 I1 112.06(4)
P3 Cu2 P4 122.18(5)
P3 Cu2 S2 101.63(5)
P4 Cu2 S2 109.15(5)
P3 Cu2 I2 104.23(4)
P4 Cu2 I2 109.85(4)
S2 Cu2 I2 109.05(4)
C1 S1 Cu1 111.92(19)
C44 S2 Cu2 112.02(19)
C1 N1 H1A 120.0
C1 N1 H1B 120.0
H1A N1 H1B 120.0
C1 N2 C2 130.9(5)
C1 N2 H2A 114.6
C2 N2 H2A 114.6
C44 N3 H3A 120.0
C44 N3 H3B 120.0
H3A N3 H3B 120.0
C44 N4 C45 128.0(4)
C44 N4 H4A 116.0
C45 N4 H4A 116.0
C20 P1 C14 103.9(2)
C20 P1 C8 99.8(2)
C14 P1 C8 104.6(2)
C20 P1 Cu1 117.67(19)
C14 P1 Cu1 110.39(17)
C8 P1 Cu1 118.67(17)
C32 P2 C26 102.7(2)
C32 P2 C38 105.0(3)
C26 P2 C38 101.0(2)
C32 P2 Cu1 111.06(17)
C26 P2 Cu1 117.76(19)
C38 P2 Cu1 117.57(18)
C63 P3 C51 102.3(2)
C63 P3 C57 104.5(2)
C51 P3 C57 104.1(2)
C63 P3 Cu2 115.18(17)
C51 P3 Cu2 115.14(17)
C57 P3 Cu2 114.08(17)
C75 P4 C69 105.1(2)
C75 P4 C81 97.9(2)
C69 P4 C81 105.0(2)
C75 P4 Cu2 118.66(19)
C69 P4 Cu2 111.57(17)
C81 P4 Cu2 116.81(17)
N1 C1 N2 119.0(5)
N1 C1 S1 121.2(4)
N2 C1 S1 119.8(4)
C3 C2 C7 121.0(5)
C3 C2 N2 116.3(5)
C7 C2 N2 122.4(5)
C2 C3 C4 119.1(5)
C2 C3 H3 120.4
C4 C3 H3 120.4
C5 C4 C3 121.1(6)
C5 C4 H4 119.5
C3 C4 H4 119.5
C6 C5 C4 119.2(5)
C6 C5 H5 120.4
C4 C5 H5 120.4
C5 C6 C7 121.9(6)
C5 C6 H6 119.0
C7 C6 H6 119.0
C6 C7 C2 117.7(6)
C6 C7 H7 121.2
C2 C7 H7 121.2
C9 C8 C13 119.0(5)
C9 C8 P1 117.8(4)
C13 C8 P1 122.9(4)
C10 C9 C8 120.8(6)
C10 C9 H9 119.6
C8 C9 H9 119.6
C9 C10 C11 120.4(6)
C9 C10 H10 119.8
C11 C10 H10 119.8
C12 C11 C10 118.7(6)
C12 C11 H11 120.7
C10 C11 H11 120.7
C11 C12 C13 121.5(6)
C11 C12 H12 119.2
C13 C12 H12 119.2
C8 C13 C12 119.6(5)
C8 C13 H13 120.2
C12 C13 H13 120.2
C15 C14 C19 118.1(5)
C15 C14 P1 120.0(4)
C19 C14 P1 121.5(4)
C16 C15 C14 121.0(5)
C16 C15 H15 119.5
C14 C15 H15 119.5
C15 C16 C17 120.3(5)
C15 C16 H16 119.8
C17 C16 H16 119.8
C18 C17 C16 119.7(5)
C18 C17 H17 120.2
C16 C17 H17 120.2
C17 C18 C19 119.9(5)
C17 C18 H18 120.1
C19 C18 H18 120.1
C18 C19 C14 121.0(5)
C18 C19 H19 119.5
C14 C19 H19 119.5
C25 C20 C21 118.2(5)
C25 C20 P1 120.0(4)
C21 C20 P1 121.7(4)
C22 C21 C20 120.1(5)
C22 C21 H21 120.0
C20 C21 H21 120.0
C23 C22 C21 121.2(5)
C23 C22 H22 119.4
C21 C22 H22 119.4
C22 C23 C24 119.6(5)
C22 C23 H23 120.2
C24 C23 H23 120.2
C23 C24 C25 119.9(6)
C23 C24 H24 120.0
C25 C24 H24 120.0
C24 C25 C20 121.0(5)
C24 C25 H25 119.5
C20 C25 H25 119.5
C27 C26 C31 119.1(5)
C27 C26 P2 119.0(4)
C31 C26 P2 121.7(4)
C26 C27 C28 120.9(6)
C26 C27 H27 119.6
C28 C27 H27 119.6
C29 C28 C27 119.2(6)
C29 C28 H28 120.4
C27 C28 H28 120.4
C30 C29 C28 120.1(6)
C30 C29 H29 120.0
C28 C29 H29 120.0
C29 C30 C31 120.4(6)
C29 C30 H30 119.8
C31 C30 H30 119.8
C26 C31 C30 120.4(5)
C26 C31 H31 119.8
C30 C31 H31 119.8
C37 C32 C33 117.9(5)
C37 C32 P2 121.1(4)
C33 C32 P2 120.7(4)
C34 C33 C32 120.2(6)
C34 C33 H33 119.9
C32 C33 H33 119.9
C35 C34 C33 120.9(6)
C35 C34 H34 119.6
C33 C34 H34 119.6
C34 C35 C36 120.2(6)
C34 C35 H35 119.9
C36 C35 H35 119.9
C35 C36 C37 119.6(6)
C35 C36 H36 120.2
C37 C36 H36 120.2
C32 C37 C36 121.2(5)
C32 C37 H37 119.4
C36 C37 H37 119.4
C43 C38 C39 118.9(5)
C43 C38 P2 116.9(4)
C39 C38 P2 124.0(4)
C38 C39 C40 118.7(6)
C38 C39 H39 120.6
C40 C39 H39 120.6
C41 C40 C39 121.5(6)
C41 C40 H40 119.2
C39 C40 H40 119.2
C42 C41 C40 119.0(6)
C42 C41 H41 120.5
C40 C41 H41 120.5
C41 C42 C43 120.3(7)
C41 C42 H42 119.9
C43 C42 H42 119.9
C42 C43 C38 121.6(6)
C42 C43 H43 119.2
C38 C43 H43 119.2
N4 C44 N3 119.9(5)
N4 C44 S2 120.4(4)
N3 C44 S2 119.7(4)
C46 C45 C50 120.6(5)
C46 C45 N4 118.2(5)
C50 C45 N4 121.0(5)
C45 C46 C47 120.2(5)
C45 C46 H46 119.9
C47 C46 H46 119.9
C48 C47 C46 119.9(6)
C48 C47 H47 120.1
C46 C47 H47 120.1
C49 C48 C47 119.9(5)
C49 C48 H48 120.1
C47 C48 H48 120.1
C48 C49 C50 120.3(5)
C48 C49 H49 119.8
C50 C49 H49 119.8
C45 C50 C49 119.1(5)
C45 C50 H50 120.5
C49 C50 H50 120.5
C52 C51 C56 117.1(5)
C52 C51 P3 118.1(4)
C56 C51 P3 124.8(4)
C51 C52 C53 121.5(6)
C51 C52 H52 119.2
C53 C52 H52 119.2
C54 C53 C52 120.5(6)
C54 C53 H53 119.8
C52 C53 H53 119.8
C53 C54 C55 119.1(6)
C53 C54 H54 120.5
C55 C54 H54 120.5
C54 C55 C56 120.6(6)
C54 C55 H55 119.7
C56 C55 H55 119.7
C51 C56 C55 121.0(6)
C51 C56 H56 119.5
C55 C56 H56 119.5
C58 C57 C62 118.1(5)
C58 C57 P3 118.2(4)
C62 C57 P3 123.6(4)
C59 C58 C57 120.8(5)
C59 C58 H58 119.6
C57 C58 H58 119.6
C60 C59 C58 120.5(6)
C60 C59 H59 119.7
C58 C59 H59 119.7
C59 C60 C61 119.5(6)
C59 C60 H60 120.2
C61 C60 H60 120.2
C60 C61 C62 121.0(5)
C60 C61 H61 119.5
C62 C61 H61 119.5
C61 C62 C57 120.0(5)
C61 C62 H62 120.0
C57 C62 H62 120.0
C64 C63 C68 118.7(5)
C64 C63 P3 123.5(4)
C68 C63 P3 117.7(4)
C65 C64 C63 120.2(5)
C65 C64 H64 119.9
C63 C64 H64 119.9
C66 C65 C64 120.1(5)
C66 C65 H65 120.0
C64 C65 H65 120.0
C67 C66 C65 120.3(5)
C67 C66 H66 119.9
C65 C66 H66 119.9
C68 C67 C66 119.5(5)
C68 C67 H67 120.2
C66 C67 H67 120.2
C67 C68 C63 121.2(5)
C67 C68 H68 119.4
C63 C68 H68 119.4
C74 C69 C70 118.2(5)
C74 C69 P4 118.2(4)
C70 C69 P4 123.1(4)
C71 C70 C69 120.4(5)
C71 C70 H70 119.8
C69 C70 H70 119.8
C70 C71 C72 120.9(5)
C70 C71 H71 119.5
C72 C71 H71 119.5
C71 C72 C73 119.4(5)
C71 C72 H72 120.3
C73 C72 H72 120.3
C72 C73 C74 119.9(5)
C72 C73 H73 120.1
C74 C73 H73 120.1
C73 C74 C69 121.2(5)
C73 C74 H74 119.4
C69 C74 H74 119.4
C76 C75 C80 118.3(5)
C76 C75 P4 119.9(4)
C80 C75 P4 121.6(4)
C75 C76 C77 119.7(6)
C75 C76 H76 120.1
C77 C76 H76 120.1
C78 C77 C76 120.8(6)
C78 C77 H77 119.6
C76 C77 H77 119.6
C77 C78 C79 120.3(6)
C77 C78 H78 119.9
C79 C78 H78 119.9
C78 C79 C80 120.1(6)
C78 C79 H79 120.0
C80 C79 H79 120.0
C79 C80 C75 120.8(6)
C79 C80 H80 119.6
C75 C80 H80 119.6
C82 C81 C86 119.1(5)
C82 C81 P4 124.6(4)
C86 C81 P4 116.1(4)
C81 C82 C83 119.8(5)
C81 C82 H82 120.1
C83 C82 H82 120.1
C84 C83 C82 120.8(5)
C84 C83 H83 119.6
C82 C83 H83 119.6
C83 C84 C85 120.3(5)
C83 C84 H84 119.9
C85 C84 H84 119.9
C84 C85 C86 119.6(5)
C84 C85 H85 120.2
C86 C85 H85 120.2
C81 C86 C85 120.4(5)
C81 C86 H86 119.8
C85 C86 H86 119.8

loop_
_geom_bond_atom_site_label_1
_geom_bond_atom_site_label_2
_geom_bond_distance
Cu1 P1 2.2908(15)
Cu1 P2 2.3024(16)
Cu1 S1 2.4148(16)
Cu1 I1 2.6658(8)
Cu2 P3 2.2876(15)
Cu2 P4 2.2974(16)
Cu2 S2 2.3942(15)
Cu2 I2 2.6534(8)
S1 C1 1.701(5)
S2 C44 1.718(5)
N1 C1 1.329(6)
N1 H1A 0.8800
N1 H1B 0.8800
N2 C1 1.335(6)
N2 C2 1.438(7)
N2 H2A 0.8800
N3 C44 1.328(6)
N3 H3A 0.8800
N3 H3B 0.8800
N4 C44 1.324(6)
N4 C45 1.434(6)
N4 H4A 0.8800
P1 C20 1.824(5)
P1 C14 1.830(5)
P1 C8 1.841(5)
P2 C32 1.833(5)
P2 C26 1.834(5)
P2 C38 1.836(5)
P3 C63 1.821(5)
P3 C51 1.824(6)
P3 C57 1.827(5)
P4 C75 1.830(5)
P4 C69 1.833(5)
P4 C81 1.834(5)
C2 C3 1.379(7)
C2 C7 1.396(7)
C3 C4 1.383(7)
C3 H3 0.9500
C4 C5 1.373(8)
C4 H4 0.9500
C5 C6 1.366(8)
C5 H5 0.9500
C6 C7 1.391(7)
C6 H6 0.9500
C7 H7 0.9500
C8 C9 1.385(7)
C8 C13 1.386(7)
C9 C10 1.381(8)
C9 H9 0.9500
C10 C11 1.385(8)
C10 H10 0.9500
C11 C12 1.373(8)
C11 H11 0.9500
C12 C13 1.388(7)
C12 H12 0.9500
C13 H13 0.9500
C14 C15 1.391(7)
C14 C19 1.399(7)
C15 C16 1.377(7)
C15 H15 0.9500
C16 C17 1.389(7)
C16 H16 0.9500
C17 C18 1.384(8)
C17 H17 0.9500
C18 C19 1.384(7)
C18 H18 0.9500
C19 H19 0.9500
C20 C25 1.392(7)
C20 C21 1.402(7)
C21 C22 1.379(7)
C21 H21 0.9500
C22 C23 1.370(8)
C22 H22 0.9500
C23 C24 1.384(8)
C23 H23 0.9500
C24 C25 1.385(7)
C24 H24 0.9500
C25 H25 0.9500
C26 C27 1.373(7)
C26 C31 1.383(7)
C27 C28 1.398(8)
C27 H27 0.9500
C28 C29 1.382(8)
C28 H28 0.9500
C29 C30 1.369(8)
C29 H29 0.9500
C30 C31 1.384(8)
C30 H30 0.9500
C31 H31 0.9500
C32 C37 1.393(7)
C32 C33 1.401(7)
C33 C34 1.387(8)
C33 H33 0.9500
C34 C35 1.369(9)
C34 H34 0.9500
C35 C36 1.373(8)
C35 H35 0.9500
C36 C37 1.393(8)
C36 H36 0.9500
C37 H37 0.9500
C38 C43 1.385(8)
C38 C39 1.387(7)
C39 C40 1.399(8)
C39 H39 0.9500
C40 C41 1.388(9)
C40 H40 0.9500
C41 C42 1.358(9)
C41 H41 0.9500
C42 C43 1.381(8)
C42 H42 0.9500
C43 H43 0.9500
C45 C46 1.371(7)
C45 C50 1.382(7)
C46 C47 1.391(7)
C46 H46 0.9500
C47 C48 1.381(8)
C47 H47 0.9500
C48 C49 1.380(8)
C48 H48 0.9500
C49 C50 1.402(7)
C49 H49 0.9500
C50 H50 0.9500
C51 C52 1.376(7)
C51 C56 1.383(7)
C52 C53 1.382(8)
C52 H52 0.9500
C53 C54 1.360(8)
C53 H53 0.9500
C54 C55 1.363(9)
C54 H54 0.9500
C55 C56 1.386(8)
C55 H55 0.9500
C56 H56 0.9500
C57 C58 1.393(7)
C57 C62 1.407(7)
C58 C59 1.382(7)
C58 H58 0.9500
C59 C60 1.374(7)
C59 H59 0.9500
C60 C61 1.376(8)
C60 H60 0.9500
C61 C62 1.381(7)
C61 H61 0.9500
C62 H62 0.9500
C63 C64 1.388(7)
C63 C68 1.395(7)
C64 C65 1.387(7)
C64 H64 0.9500
C65 C66 1.383(8)
C65 H65 0.9500
C66 C67 1.380(7)
C66 H66 0.9500
C67 C68 1.377(7)
C67 H67 0.9500
C68 H68 0.9500
C69 C74 1.392(7)
C69 C70 1.401(7)
C70 C71 1.381(8)
C70 H70 0.9500
C71 C72 1.383(8)
C71 H71 0.9500
C72 C73 1.387(8)
C72 H72 0.9500
C73 C74 1.388(7)
C73 H73 0.9500
C74 H74 0.9500
C75 C76 1.396(7)
C75 C80 1.398(7)
C76 C77 1.396(8)
C76 H76 0.9500
C77 C78 1.361(8)
C77 H77 0.9500
C78 C79 1.373(9)
C78 H78 0.9500
C79 C80 1.383(8)
C79 H79 0.9500
C80 H80 0.9500
C81 C82 1.384(7)
C81 C86 1.395(7)
C82 C83 1.398(7)
C82 H82 0.9500
C83 C84 1.368(8)
C83 H83 0.9500
C84 C85 1.374(8)
C84 H84 0.9500
C85 C86 1.399(7)
C85 H85 0.9500
C86 H86 0.9500

loop_
_geom_hbond_atom_site_label_D
_geom_hbond_atom_site_label_H
_geom_hbond_atom_site_label_A
_geom_hbond_site_symmetry_A
_geom_hbond_distance_DH
_geom_hbond_distance_HA
_geom_hbond_distance_DA
_geom_hbond_angle_DHA
N1 H1B S2 1_465 0.88 2.58 3.455(5) 173.3
N3 H3B S1 1_645 0.88 2.63 3.396(5) 146.3
N2 H2A I1 . 0.88 2.65 3.511(5) 165.6
N4 H4A I2 . 0.88 2.71 3.567(4) 164.5

loop_
_geom_torsion_atom_site_label_1
_geom_torsion_atom_site_label_2
_geom_torsion_atom_site_label_3
_geom_torsion_atom_site_label_4
_geom_torsion
P1 Cu1 S1 C1 -155.0(2)
P2 Cu1 S1 C1 75.8(2)
I1 Cu1 S1 C1 -35.5(2)
P3 Cu2 S2 C44 154.2(2)
P4 Cu2 S2 C44 -75.5(2)
I2 Cu2 S2 C44 44.5(2)
P2 Cu1 P1 C20 -49.5(2)
S1 Cu1 P1 C20 -174.04(19)
I1 Cu1 P1 C20 65.3(2)
P2 Cu1 P1 C14 69.5(2)
S1 Cu1 P1 C14 -55.1(2)
I1 Cu1 P1 C14 -175.77(19)
P2 Cu1 P1 C8 -169.8(2)
S1 Cu1 P1 C8 65.6(2)
I1 Cu1 P1 C8 -55.1(2)
P1 Cu1 P2 C32 52.3(2)
S1 Cu1 P2 C32 173.66(19)
I1 Cu1 P2 C32 -67.70(19)
P1 Cu1 P2 C26 -65.6(2)
S1 Cu1 P2 C26 55.7(2)
I1 Cu1 P2 C26 174.36(19)
P1 Cu1 P2 C38 173.2(2)
S1 Cu1 P2 C38 -65.5(2)
I1 Cu1 P2 C38 53.2(2)
P4 Cu2 P3 C63 51.5(2)
S2 Cu2 P3 C63 173.1(2)
I2 Cu2 P3 C63 -73.5(2)
P4 Cu2 P3 C51 170.3(2)
S2 Cu2 P3 C51 -68.1(2)
I2 Cu2 P3 C51 45.3(2)
P4 Cu2 P3 C57 -69.39(19)
S2 Cu2 P3 C57 52.28(19)
I2 Cu2 P3 C57 165.61(18)
P3 Cu2 P4 C75 -48.3(2)
S2 Cu2 P4 C75 -166.35(19)
I2 Cu2 P4 C75 74.13(19)
P3 Cu2 P4 C69 74.04(19)
S2 Cu2 P4 C69 -44.03(18)
I2 Cu2 P4 C69 -163.55(17)
P3 Cu2 P4 C81 -165.18(19)
S2 Cu2 P4 C81 76.8(2)
I2 Cu2 P4 C81 -42.8(2)
C2 N2 C1 N1 0.8(9)
C2 N2 C1 S1 -179.7(5)
Cu1 S1 C1 N1 -152.6(4)
Cu1 S1 C1 N2 28.1(5)
C1 N2 C2 C3 139.7(6)
C1 N2 C2 C7 -47.4(9)
C7 C2 C3 C4 -1.1(9)
N2 C2 C3 C4 171.9(5)
C2 C3 C4 C5 1.1(9)
C3 C4 C5 C6 0.3(9)
C4 C5 C6 C7 -1.8(9)
C5 C6 C7 C2 1.8(9)
C3 C2 C7 C6 -0.3(9)
N2 C2 C7 C6 -172.9(5)
C20 P1 C8 C9 -99.4(5)
C14 P1 C8 C9 153.3(4)
Cu1 P1 C8 C9 29.8(5)
C20 P1 C8 C13 74.6(5)
C14 P1 C8 C13 -32.7(5)
Cu1 P1 C8 C13 -156.3(4)
C13 C8 C9 C10 -2.4(9)
P1 C8 C9 C10 171.8(5)
C8 C9 C10 C11 1.4(10)
C9 C10 C11 C12 0.3(10)
C10 C11 C12 C13 -0.9(9)
C9 C8 C13 C12 1.8(8)
P1 C8 C13 C12 -172.1(4)
C11 C12 C13 C8 -0.2(9)
C20 P1 C14 C15 -153.0(4)
C8 P1 C14 C15 -48.8(5)
Cu1 P1 C14 C15 80.0(4)
C20 P1 C14 C19 33.9(5)
C8 P1 C14 C19 138.1(4)
Cu1 P1 C14 C19 -93.2(4)
C19 C14 C15 C16 0.1(8)
P1 C14 C15 C16 -173.3(4)
C14 C15 C16 C17 -0.6(8)
C15 C16 C17 C18 0.6(8)
C16 C17 C18 C19 -0.2(8)
C17 C18 C19 C14 -0.3(8)
C15 C14 C19 C18 0.3(7)
P1 C14 C19 C18 173.6(4)
C14 P1 C20 C25 -146.2(4)
C8 P1 C20 C25 106.0(5)
Cu1 P1 C20 C25 -23.8(5)
C14 P1 C20 C21 36.4(5)
C8 P1 C20 C21 -71.5(5)
Cu1 P1 C20 C21 158.8(4)
C25 C20 C21 C22 0.9(8)
P1 C20 C21 C22 178.4(4)
C20 C21 C22 C23 -1.9(8)
C21 C22 C23 C24 1.7(9)
C22 C23 C24 C25 -0.5(9)
C23 C24 C25 C20 -0.4(9)
C21 C20 C25 C24 0.2(8)
P1 C20 C25 C24 -177.3(4)
C32 P2 C26 C27 -115.7(4)
C38 P2 C26 C27 136.1(4)
Cu1 P2 C26 C27 6.7(5)
C32 P2 C26 C31 59.6(5)
C38 P2 C26 C31 -48.7(5)
Cu1 P2 C26 C31 -178.1(4)
C31 C26 C27 C28 1.2(8)
P2 C26 C27 C28 176.6(4)
C26 C27 C28 C29 -1.1(9)
C27 C28 C29 C30 1.4(9)
C28 C29 C30 C31 -1.7(9)
C27 C26 C31 C30 -1.5(8)
P2 C26 C31 C30 -176.8(4)
C29 C30 C31 C26 1.8(9)
C26 P2 C32 C37 -156.6(4)
C38 P2 C32 C37 -51.4(5)
Cu1 P2 C32 C37 76.7(5)
C26 P2 C32 C33 29.8(5)
C38 P2 C32 C33 135.0(4)
Cu1 P2 C32 C33 -97.0(4)
C37 C32 C33 C34 0.1(8)
P2 C32 C33 C34 174.0(5)
C32 C33 C34 C35 1.1(10)
C33 C34 C35 C36 -1.6(10)
C34 C35 C36 C37 0.9(10)
C33 C32 C37 C36 -0.9(8)
P2 C32 C37 C36 -174.7(5)
C35 C36 C37 C32 0.4(9)
C32 P2 C38 C43 160.6(5)
C26 P2 C38 C43 -92.9(5)
Cu1 P2 C38 C43 36.6(5)
C32 P2 C38 C39 -25.2(6)
C26 P2 C38 C39 81.3(6)
Cu1 P2 C38 C39 -149.2(5)
C43 C38 C39 C40 1.0(9)
P2 C38 C39 C40 -173.1(5)
C38 C39 C40 C41 -1.9(10)
C39 C40 C41 C42 1.1(11)
C40 C41 C42 C43 0.6(11)
C41 C42 C43 C38 -1.5(11)
C39 C38 C43 C42 0.6(9)
P2 C38 C43 C42 175.1(5)
C45 N4 C44 N3 -2.6(8)
C45 N4 C44 S2 177.4(4)
Cu2 S2 C44 N4 -13.3(5)
Cu2 S2 C44 N3 166.7(4)
C44 N4 C45 C46 -125.8(6)
C44 N4 C45 C50 57.6(8)
C50 C45 C46 C47 -0.4(8)
N4 C45 C46 C47 -177.0(5)
C45 C46 C47 C48 0.7(9)
C46 C47 C48 C49 -0.6(9)
C47 C48 C49 C50 0.3(9)
C46 C45 C50 C49 0.1(8)
N4 C45 C50 C49 176.6(5)
C48 C49 C50 C45 0.0(9)
C63 P3 C51 C52 176.1(5)
C57 P3 C51 C52 -75.3(5)
Cu2 P3 C51 C52 50.3(5)
C63 P3 C51 C56 -4.5(6)
C57 P3 C51 C56 104.1(5)
Cu2 P3 C51 C56 -130.2(5)
C56 C51 C52 C53 -0.2(10)
P3 C51 C52 C53 179.2(5)
C51 C52 C53 C54 4.0(11)
C52 C53 C54 C55 -4.9(11)
C53 C54 C55 C56 2.1(11)
C52 C51 C56 C55 -2.6(10)
P3 C51 C56 C55 178.0(5)
C54 C55 C56 C51 1.7(11)
C63 P3 C57 C58 -98.3(4)
C51 P3 C57 C58 154.7(4)
Cu2 P3 C57 C58 28.3(4)
C63 P3 C57 C62 81.5(5)
C51 P3 C57 C62 -25.6(5)
Cu2 P3 C57 C62 -151.9(4)
C62 C57 C58 C59 -2.2(8)
P3 C57 C58 C59 177.6(4)
C57 C58 C59 C60 3.0(8)
C58 C59 C60 C61 -1.4(8)
C59 C60 C61 C62 -1.0(8)
C60 C61 C62 C57 1.8(8)
C58 C57 C62 C61 -0.2(7)
P3 C57 C62 C61 -180.0(4)
C51 P3 C63 C64 117.5(5)
C57 P3 C63 C64 9.2(5)
Cu2 P3 C63 C64 -116.8(4)
C51 P3 C63 C68 -66.1(5)
C57 P3 C63 C68 -174.4(4)
Cu2 P3 C63 C68 59.6(5)
C68 C63 C64 C65 -1.1(8)
P3 C63 C64 C65 175.3(4)
C63 C64 C65 C66 1.4(9)
C64 C65 C66 C67 -0.4(9)
C65 C66 C67 C68 -1.0(9)
C66 C67 C68 C63 1.3(9)
C64 C63 C68 C67 -0.3(8)
P3 C63 C68 C67 -176.8(4)
C75 P4 C69 C74 -173.9(4)
C81 P4 C69 C74 -71.1(4)
Cu2 P4 C69 C74 56.3(4)
C75 P4 C69 C70 14.3(5)
C81 P4 C69 C70 117.1(4)
Cu2 P4 C69 C70 -115.5(4)
C74 C69 C70 C71 -0.7(8)
P4 C69 C70 C71 171.1(4)
C69 C70 C71 C72 -0.2(9)
C70 C71 C72 C73 1.2(9)
C71 C72 C73 C74 -1.2(8)
C72 C73 C74 C69 0.2(8)
C70 C69 C74 C73 0.7(8)
P4 C69 C74 C73 -171.5(4)
C69 P4 C75 C76 -130.9(4)
C81 P4 C75 C76 121.1(4)
Cu2 P4 C75 C76 -5.4(5)
C69 P4 C75 C80 54.2(5)
C81 P4 C75 C80 -53.8(5)
Cu2 P4 C75 C80 179.7(4)
C80 C75 C76 C77 -1.0(8)
P4 C75 C76 C77 -176.1(4)
C75 C76 C77 C78 0.2(9)
C76 C77 C78 C79 0.0(10)
C77 C78 C79 C80 0.5(10)
C78 C79 C80 C75 -1.4(9)
C76 C75 C80 C79 1.6(8)
P4 C75 C80 C79 176.6(4)
C75 P4 C81 C82 107.0(5)
C69 P4 C81 C82 -1.0(5)
Cu2 P4 C81 C82 -125.2(4)
C75 P4 C81 C86 -68.4(4)
C69 P4 C81 C86 -176.4(4)
Cu2 P4 C81 C86 59.4(4)
C86 C81 C82 C83 0.6(8)
P4 C81 C82 C83 -174.7(4)
C81 C82 C83 C84 0.1(8)
C82 C83 C84 C85 -0.1(8)
C83 C84 C85 C86 -0.4(8)
C82 C81 C86 C85 -1.1(8)
P4 C81 C86 C85 174.6(4)
C84 C85 C86 C81 1.1(8)
